data_7216457
loop_
_publ_author_name
'Gao, Guang-Gang'
'Song, Chao-Yu'
'Zong, Xi-Ming'
'Chai, Dong-Feng'
'Liu, Hong'
'Zou, Yu-Long'
'Liu, Jian-Xun'
'Qiu, Yun-Feng'

_publ_section_title
;
 Solvent-controlled 3D lanthanide--polyoxometalate frameworks: reduction
 and stabilization of Ag nanocomposites and catalytic properties
;
_journal_issue 23
_journal_name_full CrystEngComm
_journal_page_first 5150
_journal_paper_doi 10.1039/c4ce00403e
_journal_volume 16
_journal_year 2014
_chemical_formula_moiety C30H33K4Ce3N12O73SiW12
_chemical_formula_sum 'C30 H33 Ce3 K4 N12 O73 Si W12'
_chemical_formula_weight 4540.53
_chemical_name_systematic
;
 ?
;
_space_group_IT_number 148
_symmetry_cell_setting rhombohedral
_symmetry_space_group_name_Hall '-R 3'
_symmetry_space_group_name_H-M 'R -3 :H'
_atom_sites_solution_hydrogens geom
_atom_sites_solution_primary direct
_atom_sites_solution_secondary difmap
_audit_creation_method SHELXL-97
_cell_angle_alpha 90.00
_cell_angle_beta 90.00
_cell_angle_gamma 120.00
_cell_formula_units_Z 6
_cell_length_a 22.1520(4)
_cell_length_b 22.1520(4)
_cell_length_c 28.2012(12)
_cell_measurement_temperature 296(2)
_cell_volume 11984.6(6)
_computing_cell_refinement 'SMART (Bruker, 2007)'
_computing_data_collection 'SMART (Bruker, 2007)'
_computing_data_reduction 'SMART (Bruker, 2007)'
_computing_molecular_graphics 'SHELXL-97 (Sheldrick, 1997)'
_computing_publication_material 'SHELXL-97 (Sheldrick, 1997)'
_computing_structure_refinement 'SHELXL-97 (Sheldrick, 1997)'
_computing_structure_solution 'SHELXL-97 (Sheldrick, 1997)'
_diffrn_ambient_temperature 296(2)
_diffrn_measured_fraction_theta_full 0.993
_diffrn_measured_fraction_theta_max 0.993
_diffrn_measurement_device_type 'CCD area detector'
_diffrn_measurement_method '\f and \w scans'
_diffrn_radiation_monochromator graphite
_diffrn_radiation_source 'fine-focus sealed tube'
_diffrn_radiation_type MoK\a
_diffrn_radiation_wavelength 0.71073
_diffrn_reflns_av_R_equivalents 0.0658
_diffrn_reflns_av_sigmaI/netI 0.0207
_diffrn_reflns_limit_h_max 27
_diffrn_reflns_limit_h_min -27
_diffrn_reflns_limit_k_max 27
_diffrn_reflns_limit_k_min -27
_diffrn_reflns_limit_l_max 34
_diffrn_reflns_limit_l_min -34
_diffrn_reflns_number 90136
_diffrn_reflns_theta_full 26.00
_diffrn_reflns_theta_max 26.00
_diffrn_reflns_theta_min 2.17
_exptl_absorpt_coefficient_mu 19.219
_exptl_absorpt_correction_T_max 0.218
_exptl_absorpt_correction_T_min 0.180
_exptl_absorpt_correction_type multi-scan
_exptl_absorpt_process_details 'SADABS (Sheldrick, 2001)'
_exptl_crystal_colour yellow
_exptl_crystal_density_diffrn 3.774
_exptl_crystal_density_method 'not measured'
_exptl_crystal_description block
_exptl_crystal_F_000 11968
_exptl_crystal_size_max 0.10
_exptl_crystal_size_mid 0.08
_exptl_crystal_size_min 0.08
_refine_diff_density_max 1.951
_refine_diff_density_min -1.455
_refine_diff_density_rms 0.189
_refine_ls_extinction_method none
_refine_ls_goodness_of_fit_ref 1.012
_refine_ls_hydrogen_treatment constr
_refine_ls_matrix_type full
_refine_ls_number_parameters 401
_refine_ls_number_reflns 5214
_refine_ls_number_restraints 0
_refine_ls_restrained_S_all 1.012
_refine_ls_R_factor_all 0.0269
_refine_ls_R_factor_gt 0.0227
_refine_ls_shift/su_max 0.001
_refine_ls_shift/su_mean 0.000
_refine_ls_structure_factor_coef Fsqd
_refine_ls_weighting_details 'calc w=1/[\s^2^(Fo^2^)+(0.0189P)^2^+440.2102P] where P=(Fo^2^+2Fc^2^)/3'
_refine_ls_weighting_scheme calc
_refine_ls_wR_factor_gt 0.0513
_refine_ls_wR_factor_ref 0.0533
_reflns_number_gt 4769
_reflns_number_total 5214
_reflns_threshold_expression >2sigma(I)
_cod_data_source_file c4ce00403e2.cif
_cod_data_source_block 2
_cod_original_sg_symbol_H-M R-3
_cod_original_formula_sum 'C30 H33 K4 Ce3 N12 O73 Si W12'
_cod_database_code 7216457

loop_
_symmetry_equiv_pos_as_xyz
'x, y, z'
'-y, x-y, z'
'-x+y, -x, z'
'x+2/3, y+1/3, z+1/3'
'-y+2/3, x-y+1/3, z+1/3'
'-x+y+2/3, -x+1/3, z+1/3'
'x+1/3, y+2/3, z+2/3'
'-y+1/3, x-y+2/3, z+2/3'
'-x+y+1/3, -x+2/3, z+2/3'
'-x, -y, -z'
'y, -x+y, -z'
'x-y, x, -z'
'-x+2/3, -y+1/3, -z+1/3'
'y+2/3, -x+y+1/3, -z+1/3'
'x-y+2/3, x+1/3, -z+1/3'
'-x+1/3, -y+2/3, -z+2/3'
'y+1/3, -x+y+2/3, -z+2/3'
'x-y+1/3, x+2/3, -z+2/3'

loop_
_atom_site_label
_atom_site_type_symbol
_atom_site_fract_x
_atom_site_fract_y
_atom_site_fract_z
_atom_site_U_iso_or_equiv
_atom_site_adp_type
_atom_site_occupancy
_atom_site_symmetry_multiplicity
_atom_site_calc_flag
_atom_site_refinement_flags
Si Si 0.6667 0.3333 0.15046(11) 0.0163(6) Uani 1 3 d S
W1 W 0.714373(13) 0.434301(12) 0.255217(8) 0.01223(6) Uani 1 1 d .
W2 W 0.511856(12) 0.339814(12) 0.149015(8) 0.01128(6) Uani 1 1 d .
W3 W 0.608834(13) 0.386433(13) 0.049846(9) 0.01468(7) Uani 1 1 d .
W4 W 0.663034(13) 0.490219(12) 0.146193(9) 0.01230(6) Uani 1 1 d .
Ce Ce 0.642807(18) 0.660812(18) 0.192614(13) 0.01481(8) Uani 1 1 d .
K1 K 0.24565(11) 0.29378(11) 0.28600(8) 0.0532(6) Uani 1 1 d .
O1 O 0.6266(2) 0.3738(2) 0.13090(15) 0.0143(9) Uani 1 1 d .
O2 O 0.6667 0.3333 0.2082(3) 0.0120(15) Uani 1 3 d S
O3 O 0.7473(2) 0.3753(2) 0.28111(15) 0.0161(9) Uani 1 1 d .
O4 O 0.7454(3) 0.4999(2) 0.29561(16) 0.0219(10) Uani 1 1 d .
O5 O 0.6743(2) 0.4672(2) 0.20932(15) 0.0153(9) Uani 1 1 d .
O6 O 0.4291(2) 0.3268(2) 0.15606(17) 0.0198(10) Uani 1 1 d .
O7 O 0.5635(2) 0.4376(2) 0.15739(16) 0.0174(9) Uani 1 1 d .
O8 O 0.6751(2) 0.5730(2) 0.15174(16) 0.0174(9) Uani 1 1 d .
O9 O 0.6424(2) 0.4770(2) 0.07999(16) 0.0179(9) Uani 1 1 d .
O10 O 0.5220(2) 0.3563(2) 0.08148(16) 0.0175(9) Uani 1 1 d .
O11 O 0.4927(2) 0.2468(2) 0.13524(15) 0.0158(9) Uani 1 1 d .
O12 O 0.5908(3) 0.4056(3) -0.00476(16) 0.0249(11) Uani 1 1 d .
O13 O 0.5890(2) 0.2935(2) 0.04352(16) 0.0189(10) Uani 1 1 d .
O14 O 0.5322(2) 0.3234(2) 0.21056(15) 0.0148(9) Uani 1 1 d .
O15 O 0.5328(2) 0.5675(2) 0.15600(18) 0.0246(11) Uani 1 1 d .
O16 O 0.4332(3) 0.4666(2) 0.15366(18) 0.0272(12) Uani 1 1 d .
O17 O 0.3574(2) 0.3648(3) 0.22557(17) 0.0252(11) Uani 1 1 d .
O18 O 0.3976(3) 0.3283(3) 0.28429(19) 0.0298(12) Uani 1 1 d .
O19 O 0.6782(3) 0.7141(3) 0.27454(18) 0.0286(12) Uani 1 1 d .
O20 O 0.7502(3) 0.7597(3) 0.33546(17) 0.0257(11) Uani 1 1 d .
O21 O 0.8673(3) 0.7807(3) 0.35862(19) 0.0329(12) Uani 1 1 d .
H21 H 0.8284 0.7732 0.3511 0.049 Uiso 1 1 calc R
O22 O 0.9401(3) 0.7465(3) 0.3361(2) 0.0350(13) Uani 1 1 d .
O23 O 0.5382(3) 0.6567(3) 0.23858(19) 0.0294(12) Uani 1 1 d .
K2 K 0.4450(5) 0.5893(5) 0.0988(3) 0.071(2) Uiso 0.33 1 d P
O24 O 0.1757(9) 0.3623(9) 0.2922(6) 0.076(5) Uiso 0.50 1 d P
N1 N 0.5731(3) 0.5390(3) 0.23862(19) 0.0163(11) Uani 1 1 d .
N2 N 0.5234(3) 0.4478(3) 0.28487(19) 0.0191(12) Uani 1 1 d .
H2 H 0.5180 0.4197 0.3077 0.023 Uiso 1 1 calc R
N3 N 0.7498(3) 0.6531(3) 0.2392(2) 0.0198(12) Uani 1 1 d .
N4 N 0.8494(3) 0.6633(3) 0.2626(2) 0.0230(13) Uani 1 1 d .
H4 H 0.8853 0.6579 0.2632 0.028 Uiso 1 1 calc R
C1 C 0.5806(3) 0.5093(3) 0.2774(2) 0.0189(13) Uani 1 1 d .
H1 H 0.6201 0.5287 0.2966 0.023 Uiso 1 1 calc R
C2 C 0.5071(3) 0.4933(3) 0.2213(2) 0.0137(12) Uani 1 1 d .
C3 C 0.4751(3) 0.4361(3) 0.2510(2) 0.0152(12) Uani 1 1 d .
C4 C 0.4882(3) 0.5089(3) 0.1744(2) 0.0167(13) Uani 1 1 d .
C5 C 0.4047(3) 0.3713(3) 0.2534(2) 0.0175(13) Uani 1 1 d .
C6 C 0.7969(4) 0.6343(4) 0.2318(3) 0.0238(15) Uani 1 1 d .
H6 H 0.7938 0.6041 0.2078 0.029 Uiso 1 1 calc R
C7 C 0.8356(4) 0.7035(4) 0.2932(2) 0.0210(14) Uani 1 1 d .
C8 C 0.7739(3) 0.6966(3) 0.2779(2) 0.0191(14) Uani 1 1 d .
C9 C 0.7318(4) 0.7266(4) 0.2970(2) 0.0213(14) Uani 1 1 d .
C10 C 0.8852(4) 0.7458(4) 0.3312(3) 0.0266(16) Uani 1 1 d .
O25B O 0.4256(16) 0.7155(16) 0.0771(11) 0.093(9) Uiso 0.33 1 d P
O25A O 0.4034(16) 0.5936(16) 0.2011(11) 0.088(8) Uiso 0.33 1 d P

loop_
_atom_site_aniso_label
_atom_site_aniso_U_11
_atom_site_aniso_U_22
_atom_site_aniso_U_33
_atom_site_aniso_U_23
_atom_site_aniso_U_13
_atom_site_aniso_U_12
Si 0.0168(9) 0.0168(9) 0.0155(15) 0.000 0.000 0.0084(5)
W1 0.01572(13) 0.01069(12) 0.01010(12) -0.00241(9) -0.00205(9) 0.00646(10)
W2 0.00862(12) 0.01190(12) 0.01479(13) -0.00001(9) -0.00076(9) 0.00623(10)
W3 0.01818(13) 0.01667(13) 0.01186(12) -0.00011(9) -0.00355(9) 0.01071(11)
W4 0.01343(12) 0.00919(12) 0.01582(13) 0.00107(9) 0.00018(9) 0.00680(10)
Ce 0.01276(17) 0.01102(17) 0.01886(18) 0.00159(13) -0.00025(13) 0.00460(14)
K1 0.0397(11) 0.0325(10) 0.0637(14) -0.0167(10) 0.0011(10) 0.0004(9)
O1 0.016(2) 0.011(2) 0.015(2) 0.0001(17) -0.0009(17) 0.0062(18)
O2 0.008(2) 0.008(2) 0.020(4) 0.000 0.000 0.0039(10)
O3 0.015(2) 0.019(2) 0.013(2) -0.0006(17) -0.0033(17) 0.0081(19)
O4 0.028(3) 0.017(2) 0.019(2) -0.0048(19) -0.003(2) 0.010(2)
O5 0.013(2) 0.019(2) 0.015(2) 0.0004(17) 0.0016(17) 0.0083(19)
O6 0.014(2) 0.022(2) 0.028(3) -0.006(2) -0.0030(19) 0.012(2)
O7 0.016(2) 0.014(2) 0.020(2) -0.0009(18) 0.0021(18) 0.0069(19)
O8 0.020(2) 0.012(2) 0.024(2) 0.0012(18) 0.0000(19) 0.0104(19)
O9 0.021(2) 0.011(2) 0.020(2) -0.0006(18) -0.0007(19) 0.0069(19)
O10 0.015(2) 0.018(2) 0.018(2) -0.0017(18) -0.0013(18) 0.0083(19)
O11 0.018(2) 0.013(2) 0.016(2) -0.0028(17) -0.0047(17) 0.0074(19)
O12 0.029(3) 0.036(3) 0.015(2) 0.006(2) -0.003(2) 0.021(2)
O13 0.022(2) 0.017(2) 0.020(2) -0.0033(18) -0.0021(19) 0.012(2)
O14 0.015(2) 0.016(2) 0.014(2) -0.0014(17) -0.0040(17) 0.0087(18)
O15 0.017(2) 0.011(2) 0.033(3) 0.006(2) -0.008(2) -0.0020(19)
O16 0.021(3) 0.018(2) 0.030(3) 0.006(2) -0.013(2) 0.000(2)
O17 0.015(2) 0.030(3) 0.021(3) -0.001(2) 0.0013(19) 0.004(2)
O18 0.031(3) 0.018(3) 0.032(3) 0.008(2) 0.002(2) 0.005(2)
O19 0.023(3) 0.040(3) 0.031(3) -0.007(2) -0.005(2) 0.022(2)
O20 0.027(3) 0.030(3) 0.017(2) -0.003(2) 0.003(2) 0.012(2)
O21 0.032(3) 0.037(3) 0.028(3) -0.010(2) -0.013(2) 0.017(3)
O22 0.029(3) 0.036(3) 0.040(3) -0.007(3) -0.015(2) 0.017(3)
O23 0.025(3) 0.032(3) 0.033(3) 0.011(2) 0.010(2) 0.015(2)
N1 0.015(3) 0.014(3) 0.020(3) -0.001(2) -0.004(2) 0.007(2)
N2 0.024(3) 0.019(3) 0.018(3) 0.001(2) -0.005(2) 0.013(2)
N3 0.021(3) 0.016(3) 0.023(3) -0.003(2) -0.005(2) 0.010(2)
N4 0.023(3) 0.022(3) 0.031(3) -0.005(2) -0.006(3) 0.017(3)
C1 0.014(3) 0.021(3) 0.019(3) -0.001(3) -0.004(2) 0.006(3)
C2 0.011(3) 0.011(3) 0.017(3) -0.001(2) -0.002(2) 0.004(2)
C3 0.017(3) 0.017(3) 0.015(3) 0.000(2) 0.001(2) 0.011(3)
C4 0.013(3) 0.011(3) 0.023(3) 0.001(2) -0.003(2) 0.004(3)
C5 0.018(3) 0.013(3) 0.020(3) -0.001(3) 0.005(3) 0.006(3)
C6 0.027(4) 0.015(3) 0.033(4) -0.006(3) -0.007(3) 0.013(3)
C7 0.023(4) 0.020(3) 0.019(3) 0.003(3) -0.002(3) 0.010(3)
C8 0.017(3) 0.016(3) 0.020(3) 0.004(3) -0.001(3) 0.005(3)
C9 0.023(4) 0.021(3) 0.018(3) 0.006(3) 0.005(3) 0.009(3)
C10 0.026(4) 0.026(4) 0.025(4) -0.001(3) -0.008(3) 0.010(3)

loop_
_atom_type_symbol
_atom_type_description
_atom_type_scat_dispersion_real
_atom_type_scat_dispersion_imag
_atom_type_scat_source
Si Si 0.0817 0.0704 'International Tables Vol C Tables 4.2.6.8 and 6.1.1.4'
W W -0.8490 6.8722 'International Tables Vol C Tables 4.2.6.8 and 6.1.1.4'
Ce Ce -0.2486 2.6331 'International Tables Vol C Tables 4.2.6.8 and 6.1.1.4'
K K 0.2009 0.2494 'International Tables Vol C Tables 4.2.6.8 and 6.1.1.4'
O O 0.0106 0.0060 'International Tables Vol C Tables 4.2.6.8 and 6.1.1.4'
N N 0.0061 0.0033 'International Tables Vol C Tables 4.2.6.8 and 6.1.1.4'
C C 0.0033 0.0016 'International Tables Vol C Tables 4.2.6.8 and 6.1.1.4'
H H 0.0000 0.0000 'International Tables Vol C Tables 4.2.6.8 and 6.1.1.4'

loop_
_geom_angle_atom_site_label_1
_geom_angle_atom_site_label_2
_geom_angle_atom_site_label_3
_geom_angle
_geom_angle_site_symmetry_1
_geom_angle_site_symmetry_3
O2 Si O1 109.66(18) . 2_655
O2 Si O1 109.66(18) . 3_665
O1 Si O1 109.29(18) 2_655 3_665
O2 Si O1 109.66(18) . .
O1 Si O1 109.29(18) 2_655 .
O1 Si O1 109.29(18) 3_665 .
O4 W1 O5 101.3(2) . .
O4 W1 O3 101.0(2) . 2_655
O5 W1 O3 91.19(19) . 2_655
O4 W1 O3 101.4(2) . .
O5 W1 O3 156.97(18) . .
O3 W1 O3 88.6(3) 2_655 .
O4 W1 O14 101.9(2) . 3_665
O5 W1 O14 84.27(18) . 3_665
O3 W1 O14 157.08(18) 2_655 3_665
O3 W1 O14 87.00(18) . 3_665
O4 W1 O2 172.3(2) . .
O5 W1 O2 84.63(17) . .
O3 W1 O2 73.61(16) 2_655 .
O3 W1 O2 73.23(16) . .
O14 W1 O2 83.58(17) 3_665 .
O6 W2 O14 101.6(2) . .
O6 W2 O7 99.3(2) . .
O14 W2 O7 92.28(19) . .
O6 W2 O11 101.4(2) . .
O14 W2 O11 85.70(18) . .
O7 W2 O11 159.19(19) . .
O6 W2 O10 99.2(2) . .
O14 W2 O10 158.99(19) . .
O7 W2 O10 87.73(19) . .
O11 W2 O10 86.89(18) . .
O6 W2 O1 169.80(19) . .
O14 W2 O1 86.30(17) . .
O7 W2 O1 73.66(17) . .
O11 W2 O1 85.53(17) . .
O10 W2 O1 73.53(17) . .
O12 W3 O13 103.4(2) . .
O12 W3 O10 100.9(2) . .
O13 W3 O10 91.06(19) . .
O12 W3 O13 102.1(2) . 3_665
O13 W3 O13 85.5(3) . 3_665
O10 W3 O13 156.90(19) . 3_665
O12 W3 O9 98.9(2) . .
O13 W3 O9 157.52(19) . .
O10 W3 O9 87.48(19) . .
O13 W3 O9 87.12(19) 3_665 .
O12 W3 O1 169.3(2) . .
O13 W3 O1 85.60(17) . .
O10 W3 O1 72.85(17) . .
O13 W3 O1 84.11(17) 3_665 .
O9 W3 O1 72.54(16) . .
O8 W4 O11 102.7(2) . 3_665
O8 W4 O5 103.3(2) . .
O11 W4 O5 86.33(18) 3_665 .
O8 W4 O9 98.6(2) . .
O11 W4 O9 91.17(19) 3_665 .
O5 W4 O9 157.98(18) . .
O8 W4 O7 98.6(2) . .
O11 W4 O7 158.59(18) 3_665 .
O5 W4 O7 87.07(19) . .
O9 W4 O7 87.38(19) . .
O8 W4 O1 168.66(18) . .
O11 W4 O1 86.30(17) 3_665 .
O5 W4 O1 83.97(17) . .
O9 W4 O1 74.04(17) . .
O7 W4 O1 72.76(17) . .
O8 W4 K1 57.34(15) . 15
O11 W4 K1 107.67(13) 3_665 15
O5 W4 K1 157.64(13) . 15
O9 W4 K1 42.34(13) . 15
O7 W4 K1 85.38(14) . 15
O1 W4 K1 113.61(11) . 15
O17 Ce O16 70.98(16) 15 15
O17 Ce O15 76.90(16) 15 .
O16 Ce O15 102.24(17) 15 .
O17 Ce O19 142.32(17) 15 .
O16 Ce O19 81.21(17) 15 .
O15 Ce O19 135.13(17) . .
O17 Ce O6 69.81(16) 15 15
O16 Ce O6 73.79(16) 15 15
O15 Ce O6 145.95(16) . 15
O19 Ce O6 78.49(16) . 15
O17 Ce O23 120.06(17) 15 .
O16 Ce O23 67.28(16) 15 .
O15 Ce O23 72.28(17) . .
O19 Ce O23 68.07(17) . .
O6 Ce O23 131.42(16) 15 .
O17 Ce O8 73.53(15) 15 .
O16 Ce O8 144.19(15) 15 .
O15 Ce O8 73.89(16) . .
O19 Ce O8 127.19(15) . .
O6 Ce O8 89.73(14) 15 .
O23 Ce O8 138.57(15) . .
O17 Ce N1 132.48(16) 15 .
O16 Ce N1 137.99(16) 15 .
O15 Ce N1 62.24(16) . .
O19 Ce N1 85.15(17) . .
O6 Ce N1 141.29(15) 15 .
O23 Ce N1 70.76(16) . .
O8 Ce N1 72.70(15) . .
O17 Ce N3 117.27(17) 15 .
O16 Ce N3 127.12(18) 15 .
O15 Ce N3 130.62(16) . .
O19 Ce N3 61.62(16) . .
O6 Ce N3 63.48(15) 15 .
O23 Ce N3 121.95(17) . .
O8 Ce N3 67.04(15) . .
N1 Ce N3 77.85(16) . .
O17 Ce K1 34.64(11) 15 15
O16 Ce K1 101.61(12) 15 15
O15 Ce K1 53.63(13) . 15
O19 Ce K1 170.37(12) . 15
O6 Ce K1 93.37(11) 15 15
O23 Ce K1 121.54(13) . 15
O8 Ce K1 46.77(10) . 15
N1 Ce K1 98.39(12) . 15
N3 Ce K1 110.22(12) . 15
O24 K1 O22 136.7(4) . 2_655
O24 K1 O20 70.0(4) . 18_545
O22 K1 O20 107.96(18) 2_655 18_545
O24 K1 O9 100.6(4) . 14_455
O22 K1 O9 72.42(16) 2_655 14_455
O20 K1 O9 167.09(17) 18_545 14_455
O24 K1 O17 109.1(4) . .
O22 K1 O17 112.45(18) 2_655 .
O20 K1 O17 77.11(16) 18_545 .
O9 K1 O17 115.02(16) 14_455 .
O24 K1 O18 137.8(4) . .
O22 K1 O18 72.48(16) 2_655 .
O20 K1 O18 71.67(16) 18_545 .
O9 K1 O18 119.75(16) 14_455 .
O17 K1 O18 44.42(14) . .
O24 K1 C5 120.9(4) . .
O22 K1 C5 94.87(18) 2_655 .
O20 K1 C5 67.35(16) 18_545 .
O9 K1 C5 125.54(17) 14_455 .
O17 K1 C5 23.03(16) . .
O18 K1 C5 22.81(15) . .
O24 K1 O19 86.9(4) . 18_545
O22 K1 O19 69.12(16) 2_655 18_545
O20 K1 O19 43.01(14) 18_545 18_545
O9 K1 O19 130.12(15) 14_455 18_545
O17 K1 O19 108.37(15) . 18_545
O18 K1 O19 76.78(15) . 18_545
C5 K1 O19 88.56(16) . 18_545
O24 K1 C9 83.5(4) . 18_545
O22 K1 C9 85.89(18) 2_655 18_545
O20 K1 C9 22.35(16) 18_545 18_545
O9 K1 C9 152.52(18) 14_455 18_545
O17 K1 C9 88.50(17) . 18_545
O18 K1 C9 66.73(16) . 18_545
C5 K1 C9 71.79(17) . 18_545
O19 K1 C9 22.41(15) 18_545 18_545
O24 K1 O8 113.2(4) . 14_455
O22 K1 O8 97.43(15) 2_655 14_455
O20 K1 O8 136.86(15) 18_545 14_455
O9 K1 O8 54.36(13) 14_455 14_455
O17 K1 O8 60.93(13) . 14_455
O18 K1 O8 84.07(14) . 14_455
C5 K1 O8 76.44(15) . 14_455
O19 K1 O8 159.15(15) 18_545 14_455
C9 K1 O8 148.22(16) 18_545 14_455
O24 K1 O24 50.7(6) . 16
O22 K1 O24 86.8(3) 2_655 16
O20 K1 O24 70.8(3) 18_545 16
O9 K1 O24 96.5(3) 14_455 16
O17 K1 O24 146.5(3) . 16
O18 K1 O24 128.3(3) . 16
C5 K1 O24 136.4(3) . 16
O19 K1 O24 51.5(3) 18_545 16
C9 K1 O24 64.9(3) 18_545 16
O8 K1 O24 146.6(3) 14_455 16
O24 K1 W4 105.5(4) . 14_455
O22 K1 W4 88.08(13) 2_655 14_455
O20 K1 W4 161.04(14) 18_545 14_455
O9 K1 W4 28.16(10) 14_455 14_455
O17 K1 W4 87.59(12) . 14_455
O18 K1 W4 105.01(12) . 14_455
C5 K1 W4 102.09(13) . 14_455
O19 K1 W4 155.71(12) 18_545 14_455
C9 K1 W4 170.98(15) 18_545 14_455
O8 K1 W4 26.68(8) 14_455 14_455
O24 K1 W4 121.5(3) 16 14_455
Si O1 W2 123.6(2) . .
Si O1 W4 124.1(2) . .
W2 O1 W4 92.01(15) . .
Si O1 W3 124.0(2) . .
W2 O1 W3 91.78(15) . .
W4 O1 W3 91.92(15) . .
Si O2 W1 124.39(15) . 3_665
Si O2 W1 124.39(15) . .
W1 O2 W1 91.2(2) 3_665 .
Si O2 W1 124.39(15) . 2_655
W1 O2 W1 91.2(2) 3_665 2_655
W1 O2 W1 91.2(2) . 2_655
W1 O3 W1 121.9(2) 3_665 .
W4 O5 W1 152.4(2) . .
W2 O6 Ce 155.1(3) . 14_455
W2 O7 W4 121.6(2) . .
W4 O8 Ce 150.0(2) . .
W4 O8 K1 95.98(18) . 15
Ce O8 K1 96.51(13) . 15
W4 O9 W3 121.5(2) . .
W4 O9 K1 109.51(19) . 15
W3 O9 K1 124.9(2) . 15
W3 O10 W2 121.8(2) . .
W4 O11 W2 150.0(2) 2_655 .
W3 O12 K2 168.9(3) . 10_665
W3 O13 W3 151.9(3) . 2_655
W2 O14 W1 152.3(2) . 2_655
C4 O15 Ce 127.5(4) . .
C4 O15 K2 99.2(4) . .
Ce O15 K2 125.5(3) . .
C4 O16 Ce 154.8(4) . 14_455
C4 O16 K2 87.3(4) . .
Ce O16 K2 117.5(2) 14_455 .
C5 O17 Ce 141.2(4) . 14_455
C5 O17 K1 97.9(4) . .
Ce O17 K1 114.89(18) 14_455 .
C5 O18 K1 84.5(4) . .
C9 O19 Ce 127.2(4) . .
C9 O19 K1 79.9(4) . 17
Ce O19 K1 145.8(2) . 17
C9 O20 K1 102.6(4) . 17
C10 O22 K1 142.0(5) . 3_665
Ce O23 K2 117.8(2) . 15
O15 K2 O12 143.8(4) . 10_665
O15 K2 O24 77.5(4) . 15
O12 K2 O24 69.4(4) 10_665 15
O15 K2 O23 101.9(3) . 14_455
O12 K2 O23 82.6(3) 10_665 14_455
O24 K2 O23 73.5(4) 15 14_455
O15 K2 O16 44.94(19) . .
O12 K2 O16 128.8(3) 10_665 .
O24 K2 O16 69.6(4) 15 .
O23 K2 O16 57.1(2) 14_455 .
O15 K2 O25A 72.6(6) . .
O12 K2 O25A 143.5(7) 10_665 .
O24 K2 O25A 139.2(7) 15 .
O23 K2 O25A 86.2(6) 14_455 .
O16 K2 O25A 69.6(6) . .
O15 K2 O25B 134.8(7) . .
O12 K2 O25B 66.7(6) 10_665 .
O24 K2 O25B 132.0(8) 15 .
O23 K2 O25B 117.9(7) 14_455 .
O16 K2 O25B 157.6(7) . .
O25A K2 O25B 88.8(8) . .
O15 K2 O25A 101.4(6) . 15
O12 K2 O25A 99.4(6) 10_665 15
O24 K2 O25A 148.6(7) 15 15
O23 K2 O25A 135.8(6) 14_455 15
O16 K2 O25A 131.2(6) . 15
O25A K2 O25A 66.0(9) . 15
O25B K2 O25A 34.4(8) . 15
O15 K2 C4 23.18(16) . .
O12 K2 C4 145.4(4) 10_665 .
O24 K2 C4 77.2(4) 15 .
O23 K2 C4 79.7(3) 14_455 .
O16 K2 C4 22.84(15) . .
O25A K2 C4 64.4(6) . .
O25B K2 C4 147.8(7) . .
O25A K2 C4 113.9(6) 15 .
O15 K2 O25B 150.9(6) . 3_565
O12 K2 O25B 62.0(6) 10_665 3_565
O24 K2 O25B 115.5(7) 15 3_565
O23 K2 O25B 61.2(6) 14_455 3_565
O16 K2 O25B 112.5(6) . 3_565
O25A K2 O25B 82.2(8) . 3_565
O25B K2 O25B 56.8(11) . 3_565
O25A K2 O25B 80.8(8) 15 3_565
C4 K2 O25B 130.1(6) . 3_565
O15 K2 K1 56.55(19) . 15
O12 K2 K1 87.7(2) 10_665 15
O24 K2 K1 38.2(4) 15 15
O23 K2 K1 108.9(3) 14_455 15
O16 K2 K1 78.4(2) . 15
O25A K2 K1 128.7(6) . 15
O25B K2 K1 121.5(6) . 15
O25A K2 K1 115.3(6) 15 15
C4 K2 K1 70.5(2) . 15
O25B K2 K1 148.4(6) 3_565 15
K1 O24 K2 101.4(6) . 14_455
K1 O24 K1 129.3(6) . 16
K2 O24 K1 120.8(6) 14_455 16
C1 N1 C2 106.0(5) . .
C1 N1 Ce 138.2(4) . .
C2 N1 Ce 115.6(4) . .
C1 N2 C3 109.8(6) . .
C6 N3 C8 104.9(6) . .
C6 N3 Ce 140.9(5) . .
C8 N3 Ce 111.9(4) . .
C6 N4 C7 107.3(6) . .
N1 C1 N2 110.2(6) . .
C3 C2 N1 109.1(5) . .
C3 C2 C4 132.8(6) . .
N1 C2 C4 117.5(5) . .
N2 C3 C2 104.9(6) . .
N2 C3 C5 119.4(6) . .
C2 C3 C5 135.7(6) . .
O16 C4 O15 122.6(6) . .
O16 C4 C2 121.7(6) . .
O15 C4 C2 115.6(5) . .
O16 C4 K2 69.9(4) . .
O15 C4 K2 57.6(4) . .
C2 C4 K2 156.8(5) . .
O18 C5 O17 124.8(6) . .
O18 C5 C3 116.0(6) . .
O17 C5 C3 119.2(6) . .
O18 C5 K1 72.7(4) . .
O17 C5 K1 59.0(3) . .
C3 C5 K1 150.1(4) . .
N3 C6 N4 112.5(6) . .
C8 C7 N4 105.2(6) . .
C8 C7 C10 133.0(7) . .
N4 C7 C10 121.7(6) . .
C7 C8 N3 110.1(6) . .
C7 C8 C9 130.5(6) . .
N3 C8 C9 119.4(6) . .
O19 C9 O20 124.2(7) . .
O19 C9 C8 117.1(6) . .
O20 C9 C8 118.6(6) . .
O19 C9 K1 77.7(4) . 17
O20 C9 K1 55.0(3) . 17
C8 C9 K1 144.4(4) . 17
O22 C10 O21 122.2(7) . .
O22 C10 C7 120.6(7) . .
O21 C10 C7 117.3(6) . .
K2 O25B K2 157.9(12) . 2_665
K2 O25A K2 117.9(10) . 14_455

loop_
_geom_bond_atom_site_label_1
_geom_bond_atom_site_label_2
_geom_bond_distance
_geom_bond_site_symmetry_2
Si O2 1.628(8) .
Si O1 1.640(4) 2_655
Si O1 1.640(4) 3_665
Si O1 1.640(4) .
W1 O4 1.698(4) .
W1 O5 1.907(4) .
W1 O3 1.908(4) 2_655
W1 O3 1.931(4) .
W1 O14 1.942(4) 3_665
W1 O2 2.349(4) .
W2 O6 1.718(4) .
W2 O14 1.874(4) .
W2 O7 1.893(4) .
W2 O11 1.924(4) .
W2 O10 1.931(4) .
W2 O1 2.318(4) .
W3 O12 1.697(4) .
W3 O13 1.887(4) .
W3 O10 1.913(4) .
W3 O13 1.913(4) 3_665
W3 O9 1.952(4) .
W3 O1 2.360(4) .
W4 O8 1.722(4) .
W4 O11 1.883(4) 3_665
W4 O5 1.903(4) .
W4 O9 1.909(4) .
W4 O7 1.936(4) .
W4 O1 2.326(4) .
W4 K1 3.814(2) 15
Ce O17 2.461(5) 15
Ce O16 2.482(5) 15
Ce O15 2.499(4) .
Ce O19 2.534(5) .
Ce O6 2.604(4) 15
Ce O23 2.616(5) .
Ce O8 2.650(4) .
Ce N1 2.679(5) .
Ce N3 2.790(6) .
Ce K1 4.403(2) 15
K1 O24 2.663(18) .
K1 O22 2.707(6) 2_655
K1 O20 2.709(5) 18_545
K1 O9 2.725(5) 14_455
K1 O17 2.759(5) .
K1 O18 3.058(6) .
K1 C5 3.187(7) .
K1 O19 3.202(6) 18_545
K1 C9 3.226(7) 18_545
K1 O8 3.229(5) 14_455
K1 O24 3.246(18) 16
K1 W4 3.814(2) 14_455
O2 W1 2.349(4) 3_665
O2 W1 2.349(4) 2_655
O3 W1 1.908(4) 3_665
O6 Ce 2.604(4) 14_455
O8 K1 3.229(5) 15
O9 K1 2.725(5) 15
O11 W4 1.883(4) 2_655
O12 K2 2.786(10) 10_665
O13 W3 1.913(4) 2_655
O14 W1 1.942(4) 2_655
O15 C4 1.282(8) .
O15 K2 2.749(10) .
O16 C4 1.249(8) .
O16 Ce 2.482(5) 14_455
O16 K2 3.022(10) .
O17 C5 1.259(8) .
O17 Ce 2.461(5) 14_455
O18 C5 1.241(8) .
O19 C9 1.250(8) .
O19 K1 3.202(6) 17
O20 C9 1.257(8) .
O20 K1 2.709(5) 17
O21 C10 1.288(9) .
O22 C10 1.216(9) .
O22 K1 2.707(6) 3_665
O23 K2 2.887(10) 15
K2 O12 2.786(10) 10_665
K2 O24 2.79(2) 15
K2 O23 2.887(10) 14_455
K2 O25A 3.04(3) .
K2 O25B 3.10(3) .
K2 O25A 3.13(3) 15
K2 C4 3.215(11) .
K2 O25B 3.34(3) 3_565
K2 K1 4.221(9) 15
O24 K2 2.79(2) 14_455
O24 K1 3.246(18) 16
N1 C1 1.329(8) .
N1 C2 1.386(8) .
N2 C1 1.335(9) .
N2 C3 1.360(8) .
N3 C6 1.319(9) .
N3 C8 1.374(9) .
N4 C6 1.330(9) .
N4 C7 1.381(9) .
C2 C3 1.382(9) .
C2 C4 1.482(9) .
C3 C5 1.503(9) .
C7 C8 1.368(9) .
C7 C10 1.486(10) .
C8 C9 1.490(10) .
C9 K1 3.226(7) 17
O25B K2 3.34(3) 2_665
O25A K2 3.13(3) 14_455
